data_1558300
loop_
_publ_author_name
'Cowie, Bradley E.'
'Douair, Iskander'
'Laurent, Maron'
'Love, Jason'
'Arnold, Polly Louise'

_publ_section_title
;
 Selective Oxo Ligand Functionalisation and Substitution Reactivity in an
 Oxo/Catecholate-Bridged UIV/UIV Pacman Complex
;
_journal_name_full 'Chemical Science'
_journal_paper_doi 10.1039/D0SC02297G
_journal_year 2020
_chemical_formula_moiety 'C75.69 H67.06 N10 O4 U2, C6 H6'
_chemical_formula_sum 'C81.69 H73.06 N10 O4 U2'
_chemical_formula_weight 1734.84
_chemical_name_common 'Compound 2.C6H6'
_chemical_name_systematic '[{(py)U(OMe)1.69(OH)0.31U(O2C6H4)(py)}(LA)]'
_chemical_properties_physical Air-sensitive,Moisture-sensitive
_space_group_crystal_system triclinic
_space_group_IT_number 2
_space_group_name_Hall '-P 1'
_space_group_name_H-M_alt 'P -1'
_atom_sites_solution_hydrogens geom
_audit_creation_method SHELXL-2018/3
_audit_update_record
;
2020-02-18 deposited with the CCDC.	2020-06-12 downloaded from the CCDC.
;
_cell_angle_alpha 90.546(4)
_cell_angle_beta 102.195(5)
_cell_angle_gamma 94.113(5)
_cell_formula_units_Z 2
_cell_length_a 10.6363(6)
_cell_length_b 14.9997(8)
_cell_length_c 21.8493(12)
_cell_measurement_reflns_used 7933
_cell_measurement_temperature 173(2)
_cell_measurement_theta_max 23.2020
_cell_measurement_theta_min 3.2610
_cell_volume 3397.3(3)
_computing_cell_refinement 'CrysAlisPro 1.171.38.46 (Rigaku OD, 2015)'
_computing_data_collection 'CrysAlisPro 1.171.38.46 (Rigaku OD, 2015)'
_computing_data_reduction 'CrysAlisPro 1.171.38.46 (Rigaku OD, 2015)'
_computing_molecular_graphics 'Olex2 (Dolomanov et al., 2009)'
_computing_publication_material 'Olex2 (Dolomanov et al., 2009)'
_computing_structure_refinement 'SHELXL-2018/3 (Sheldrick, 2018)'
_computing_structure_solution 'SHELXT 2018/2 (Sheldrick, 2018)'
_diffrn_ambient_temperature 173(2)
_diffrn_detector 'CCD plate'
_diffrn_detector_area_resol_mean 8.0521
_diffrn_detector_type Eos
_diffrn_measured_fraction_theta_full 0.998
_diffrn_measured_fraction_theta_max 0.998
_diffrn_measurement_details
;
List of Runs (angles in degrees, time in seconds):

  # Type    Start    End  Width  t~exp~   \w     \q     \k     \f   Frames
#--------------------------------------------------------------------------
  1  \w    -87.00 -32.00   1.00   30.00    --  -16.53 179.00 120.00   55
  2  \w    -25.00  20.00   1.00   30.00    --  -16.53 -99.00 -30.00   45
  3  \w    -25.00  20.00   1.00   30.00    --  -16.53 -99.00 120.00   45
  4  \w    -25.00  20.00   1.00   30.00    --  -16.53 -99.00 150.00   45
  5  \w    -25.00  20.00   1.00   30.00    --  -16.53 -99.00 -90.00   45
  6  \w    -34.00  52.00   1.00   30.00    --  -16.53  37.00  90.00   86
  7  \w    -25.00  55.00   1.00   30.00    --   18.25 -99.00 150.00   80
  8  \w    -47.00  33.00   1.00   30.00    --   18.25 -57.00-120.00   80
  9  \w    -51.00  88.00   1.00   30.00    --   18.25   0.00  90.00  139
 10  \w    -34.00  52.00   1.00   30.00    --  -16.53  37.00   0.00   86
 11  \w    -25.00  20.00   1.00   30.00    --  -16.53 -99.00  60.00   45
 12  \w      3.00  84.00   1.00   30.00    --   18.25  57.00 -90.00   81
 13  \w      3.00  72.00   1.00   30.00    --   18.25  57.00 120.00   69
 14  \w    -25.00  55.00   1.00   30.00    --   18.25 -99.00   0.00   80
;
_diffrn_measurement_device 'four-circle diffractometer'
_diffrn_measurement_device_type 'Xcalibur, Eos'
_diffrn_measurement_method 'phi and omega scans'
_diffrn_radiation_monochromator graphite
_diffrn_radiation_type MoK\a
_diffrn_radiation_wavelength 0.71073
_diffrn_reflns_av_R_equivalents 0.1173
_diffrn_reflns_av_unetI/netI 0.1039
_diffrn_reflns_Laue_measured_fraction_full 0.998
_diffrn_reflns_Laue_measured_fraction_max 0.998
_diffrn_reflns_limit_h_max 12
_diffrn_reflns_limit_h_min -12
_diffrn_reflns_limit_k_max 18
_diffrn_reflns_limit_k_min -18
_diffrn_reflns_limit_l_max 26
_diffrn_reflns_limit_l_min -26
_diffrn_reflns_number 66944
_diffrn_reflns_point_group_measured_fraction_full 0.998
_diffrn_reflns_point_group_measured_fraction_max 0.998
_diffrn_reflns_theta_full 25.242
_diffrn_reflns_theta_max 25.350
_diffrn_reflns_theta_min 2.862
_diffrn_source 'fine-focus sealed X-ray tube'
_diffrn_source_type 'Enhance (Mo) X-ray Source'
_exptl_absorpt_coefficient_mu 4.822
_exptl_absorpt_correction_T_max 0.988
_exptl_absorpt_correction_T_min 0.965
_exptl_absorpt_correction_type analytical
_exptl_absorpt_process_details
;
CrysAlisPro 1.171.38.46 (Rigaku Oxford Diffraction, 2015)
Analytical numeric absorption correction using a multifaceted crystal
			model based on expressions derived by R.C. Clark & J.S. Reid.
(Clark, R. C. & Reid, J. S. (1995). Acta Cryst. A51, 887-897)
Empirical absorption correction using spherical harmonics,
 implemented in SCALE3 ABSPACK scaling algorithm.
;
_exptl_crystal_colour yellow
_exptl_crystal_density_diffrn 1.696
_exptl_crystal_description plate
_exptl_crystal_F_000 1698
_exptl_crystal_recrystallization_method 'Re-crystallisation from solvent: Benzene/hexanes'
_exptl_crystal_size_max 0.140
_exptl_crystal_size_mid 0.062
_exptl_crystal_size_min 0.036
_refine_diff_density_max 1.601
_refine_diff_density_min -0.942
_refine_diff_density_rms 0.167
_refine_ls_extinction_method none
_refine_ls_goodness_of_fit_ref 1.019
_refine_ls_hydrogen_treatment constr
_refine_ls_matrix_type full
_refine_ls_number_parameters 932
_refine_ls_number_reflns 12421
_refine_ls_number_restraints 349
_refine_ls_restrained_S_all 1.007
_refine_ls_R_factor_all 0.0856
_refine_ls_R_factor_gt 0.0520
_refine_ls_shift/su_max 0.001
_refine_ls_shift/su_mean 0.000
_refine_ls_structure_factor_coef Fsqd
_refine_ls_weighting_details 'w=1/[\s^2^(Fo^2^)] where P=(Fo^2^+2Fc^2^)/3'
_refine_ls_weighting_scheme calc
_refine_ls_wR_factor_gt 0.0629
_refine_ls_wR_factor_ref 0.0700
_reflns_Friedel_coverage 0.000
_reflns_number_gt 8941
_reflns_number_total 12421
_reflns_threshold_expression 'I > 2\s(I)'
_cod_data_source_file d0sc02297g2.cif
_cod_data_source_block compound2
_cod_depositor_comments
;
The following automatic conversions were performed:

data item '_exptl_absorpt_correction_type' value 'Analytical' was
changed to 'analytical' in accordance with the
/home/data/users/saulius/crontab/automatic-downloads/rss-feeds/RSC/lib/dictionaries/cif_core.dic
dictionary named 'cif_core.dic' version 2.4.2 last updated on
2011-04-26.

Automatic conversion script
Id: cif_fix_values 7556 2019-12-06 15:28:31Z antanas 
;
_cod_database_code 1558300
_shelx_shelxl_version_number 2018/3
_shelx_space_group_comment
;
The symmetry employed for this shelxl refinement is uniquely defined
by the following loop, which should always be used as a source of
symmetry information in preference to the above space-group names.
They are only intended as comments.
;

loop_
_space_group_symop_operation_xyz
'x, y, z'
'-x, -y, -z'

loop_
_atom_site_label
_atom_site_type_symbol
_atom_site_fract_x
_atom_site_fract_y
_atom_site_fract_z
_atom_site_U_iso_or_equiv
_atom_site_adp_type
_atom_site_occupancy
_atom_site_site_symmetry_order
_atom_site_calc_flag
_atom_site_refinement_flags_posn
_atom_site_refinement_flags_adp
_atom_site_refinement_flags_occupancy
_atom_site_disorder_assembly
_atom_site_disorder_group
U1 U 0.46569(3) 0.61284(2) 0.21963(2) 0.01565(8) Uani 1 1 d . . . . .
U2 U 0.62937(2) 0.78062(2) 0.34662(2) 0.01344(8) Uani 1 1 d . . . . .
O1 O 0.4117(4) 0.7355(3) 0.1793(2) 0.0178(12) Uani 1 1 d . . . . .
O4 O 0.6686(4) 0.6676(3) 0.2774(2) 0.0160(11) Uani 1 1 d . . . . .
O2 O 0.5367(4) 0.8538(3) 0.2701(2) 0.0188(12) Uani 1 1 d . . . . .
O3 O 0.4729(4) 0.6596(3) 0.3237(2) 0.0187(12) Uani 1 1 d . . . . .
C28 C 0.2425(6) 0.7995(5) 0.2747(3) 0.0164(18) Uani 1 1 d . . . . .
H28 H 0.290407 0.756033 0.296687 0.020 Uiso 1 1 calc R U . . .
N10 N 0.7119(5) 0.9313(4) 0.4096(3) 0.0215(15) Uani 1 1 d . . . . .
N7 N 0.6243(5) 0.7436(4) 0.4564(3) 0.0158(14) Uani 1 1 d . . . . .
N6 N 0.8434(5) 0.7457(4) 0.4075(3) 0.0158(14) Uani 1 1 d . . . . .
C45 C 0.8143(6) 0.9232(5) 0.2577(3) 0.0182(15) Uani 1 1 d . . . . .
C43 C 0.9474(6) 0.7722(5) 0.3807(3) 0.0182(18) Uani 1 1 d . . . . .
N8 N 0.4382(5) 0.8482(4) 0.3843(3) 0.0175(14) Uani 1 1 d . . . . .
N2 N 0.5835(5) 0.4835(4) 0.1976(3) 0.0248(16) Uani 1 1 d . . . . .
C64 C 0.6887(7) 1.0091(5) 0.3820(4) 0.027(2) Uani 1 1 d . . . . .
H64 H 0.638173 1.008371 0.341616 0.032 Uiso 1 1 calc R U . . .
C34 C 0.6907(6) 0.6977(5) 0.5034(3) 0.0183(17) Uani 1 1 d . . . . .
C27 C 0.2615(6) 0.8861(5) 0.2982(3) 0.0158(17) Uani 1 1 d . . . . .
C26 C 0.3558(6) 0.9125(4) 0.3540(3) 0.0140(17) Uani 1 1 d . . . . .
N3 N 0.3681(5) 0.4734(4) 0.2544(3) 0.0203(15) Uani 1 1 d . . . . .
N9 N 0.3252(5) 0.5373(4) 0.1159(3) 0.0230(15) Uani 1 1 d . . . . .
C31 C 0.5247(6) 0.7782(5) 0.4796(3) 0.0191(18) Uani 1 1 d . . . . .
N1 N 0.5942(5) 0.6407(4) 0.1289(3) 0.0235(16) Uani 1 1 d . . . . .
N5 N 0.8180(5) 0.8536(3) 0.3021(3) 0.0162(14) Uani 1 1 d . . . . .
C30 C 0.4370(7) 0.8319(5) 0.4425(4) 0.0228(19) Uani 1 1 d . . . . .
H30 H 0.375331 0.856814 0.460426 0.027 Uiso 1 1 calc R U . . .
C42 C 1.0585(7) 0.7348(5) 0.4124(4) 0.025(2) Uani 1 1 d . . . . .
H42 H 1.140333 0.742406 0.403543 0.031 Uiso 1 1 calc R U . . .
N4 N 0.2188(5) 0.6190(4) 0.2220(3) 0.0181(14) Uani 1 1 d . . . . .
C74 C 0.4710(6) 0.8850(5) 0.2148(3) 0.0159(15) Uani 1 1 d . . . . .
C68 C 0.7837(7) 0.9341(6) 0.4671(4) 0.037(2) Uani 1 1 d . . . . .
H68 H 0.800668 0.880565 0.487256 0.044 Uiso 1 1 calc R U . . .
C58 C 0.7560(6) 0.9039(5) 0.1929(3) 0.0176(14) Uani 1 1 d . . . . .
C1 C 0.6436(7) 0.5680(6) 0.1134(4) 0.030(2) Uani 1 1 d . . . . .
H1 H 0.680018 0.568797 0.078294 0.036 Uiso 1 1 calc R U . . .
C49 C 0.7456(6) 0.9762(5) 0.1498(4) 0.0243(15) Uani 1 1 d . . . . .
C40 C 0.8911(6) 0.6933(5) 0.4560(3) 0.0177(17) Uani 1 1 d . . . . .
C20 C 0.0800(6) 0.8410(5) 0.1863(3) 0.0192(18) Uani 1 1 d . . . . .
C21 C 0.0998(6) 0.9286(5) 0.2102(4) 0.023(2) Uani 1 1 d . . . . .
H21 H 0.052059 0.972090 0.188146 0.028 Uiso 1 1 calc R U . . .
C11 C 0.4073(8) 0.3901(5) 0.2706(3) 0.0243(19) Uani 1 1 d . . . . .
C15 C 0.1653(7) 0.5439(5) 0.2365(3) 0.025(2) Uani 1 1 d . . . . .
H15 H 0.076891 0.538732 0.234579 0.030 Uiso 1 1 calc R U . . .
C41 C 1.0234(7) 0.6849(5) 0.4590(3) 0.0248(19) Uani 1 1 d . . . . .
H41 H 1.077203 0.651431 0.487584 0.030 Uiso 1 1 calc R U . . .
C75 C 0.4003(8) 0.6193(5) 0.3656(4) 0.045(3) Uani 1 1 d . . . . .
H75A H 0.312267 0.634196 0.353724 0.067 Uiso 1 1 calc R U . . .
H75B H 0.436321 0.641047 0.407556 0.067 Uiso 1 1 calc R U . . .
H75C H 0.403360 0.555547 0.363659 0.067 Uiso 1 1 calc R U . . .
C57 C 0.7064(6) 0.8181(5) 0.1709(3) 0.0204(16) Uani 1 1 d . . . . .
H57 H 0.714648 0.771352 0.198742 0.025 Uiso 1 1 calc R U . . .
C36 C 0.7677(7) 0.5530(5) 0.4727(3) 0.0232(19) Uani 1 1 d . . . . .
H36A H 0.714694 0.557687 0.431022 0.028 Uiso 1 1 calc R U . . .
H36B H 0.844129 0.524162 0.468132 0.028 Uiso 1 1 calc R U . . .
C55 C 0.5903(6) 0.7127(5) 0.0858(4) 0.0217(16) Uani 1 1 d . . . . .
C5 C 0.5966(7) 0.3992(5) 0.2195(4) 0.032(2) Uani 1 1 d . . . . .
C39 C 0.9516(7) 0.7338(5) 0.5967(4) 0.039(2) Uani 1 1 d . . . . .
H39A H 1.006821 0.723912 0.636483 0.059 Uiso 1 1 calc R U . . .
H39B H 0.882607 0.768400 0.602795 0.059 Uiso 1 1 calc R U . . .
H39C H 1.000571 0.765488 0.570448 0.059 Uiso 1 1 calc R U . . .
C3 C 0.6955(8) 0.4097(6) 0.1372(4) 0.048(3) Uani 1 1 d . . . . .
H3 H 0.740131 0.397156 0.106216 0.058 Uiso 1 1 calc R U . . .
C13 C 0.1968(8) 0.3856(5) 0.2723(4) 0.039(2) Uani 1 1 d . . . . .
H13 H 0.113975 0.366156 0.276348 0.047 Uiso 1 1 calc R U . . .
C29 C 0.1539(6) 0.7742(5) 0.2192(3) 0.0179(18) Uani 1 1 d . . . . .
C46 C 0.8618(6) 1.0079(5) 0.2761(4) 0.0243(17) Uani 1 1 d . . . . .
H46 H 0.901696 1.019905 0.317800 0.029 Uiso 1 1 calc R U . . .
C71 C 0.3372(7) 0.9443(5) 0.1014(4) 0.0274(18) Uani 1 1 d . . . . .
H71 H 0.293020 0.963867 0.063130 0.033 Uiso 1 1 calc R U . . .
C61 C 0.1602(7) 0.4635(6) 0.0100(4) 0.032(2) Uani 1 1 d . . . . .
H61 H 0.103519 0.438770 -0.025446 0.038 Uiso 1 1 calc R U . . .
C56 C 0.6444(6) 0.7999(5) 0.1079(3) 0.0191(14) Uani 1 1 d . . . . .
C70 C 0.3383(7) 0.8549(5) 0.1127(3) 0.0249(18) Uani 1 1 d . . . . .
H70 H 0.292863 0.813972 0.082341 0.030 Uiso 1 1 calc R U . . .
C69 C 0.4055(6) 0.8245(5) 0.1685(3) 0.0159(15) Uani 1 1 d . . . . .
C16 C 0.1347(6) 0.6849(5) 0.1940(4) 0.0230(19) Uani 1 1 d . . . . .
C2 C 0.6439(7) 0.4891(5) 0.1479(4) 0.031(2) Uani 1 1 d . . . . .
C51 C 0.6376(7) 0.8710(5) 0.0657(4) 0.0288(17) Uani 1 1 d . . . . .
C24 C 0.2891(7) 1.0636(5) 0.3455(4) 0.025(2) Uani 1 1 d . . . . .
H24 H 0.298400 1.121832 0.361696 0.030 Uiso 1 1 calc R U . . .
C38 C 0.8958(6) 0.6439(5) 0.5654(3) 0.0252(19) Uani 1 1 d . . . . .
H38A H 0.845167 0.613223 0.591980 0.030 Uiso 1 1 calc R U . . .
H38B H 0.966648 0.607748 0.562717 0.030 Uiso 1 1 calc R U . . .
C33 C 0.6362(7) 0.6997(5) 0.5554(4) 0.031(2) Uani 1 1 d . . . . .
H33 H 0.664897 0.672076 0.593182 0.038 Uiso 1 1 calc R U . . .
C6 C 0.5456(8) 0.3673(5) 0.2749(4) 0.037(2) Uani 1 1 d . . . . .
C35 C 0.8110(7) 0.6496(5) 0.4998(3) 0.0219(19) Uani 1 1 d . . . . .
C50 C 0.6883(7) 0.9568(5) 0.0873(4) 0.0311(18) Uani 1 1 d . . . . .
H50 H 0.683672 1.002722 0.058800 0.037 Uiso 1 1 calc R U . . .
C44 C 0.9313(7) 0.8311(5) 0.3308(3) 0.0204(18) Uani 1 1 d . . . . .
H44 H 1.004001 0.855116 0.317650 0.025 Uiso 1 1 calc R U . . .
C23 C 0.2041(7) 1.0425(5) 0.2915(4) 0.026(2) Uani 1 1 d . . . . .
H23 H 0.155358 1.086608 0.270907 0.031 Uiso 1 1 calc R U . . .
C25 C 0.3649(6) 0.9971(5) 0.3780(4) 0.0235(19) Uani 1 1 d . . . . .
H25 H 0.421248 1.011943 0.415984 0.028 Uiso 1 1 calc R U . . .
C67 C 0.8352(7) 1.0140(6) 0.4988(4) 0.039(2) Uani 1 1 d . . . . .
H67 H 0.884186 1.013727 0.539447 0.047 Uiso 1 1 calc R U . . .
C7 C 0.6265(8) 0.4159(6) 0.3340(4) 0.053(3) Uani 1 1 d D U . . .
H7A H 0.582980 0.405667 0.368386 0.064 Uiso 1 1 calc R U . A 2
H7B H 0.631146 0.479619 0.326808 0.064 Uiso 1 1 calc R U . A 2
C22 C 0.1873(6) 0.9541(5) 0.2652(4) 0.0199(18) Uani 1 1 d . . . . .
C32 C 0.5306(7) 0.7507(5) 0.5406(4) 0.031(2) Uani 1 1 d . . . . .
H32 H 0.474936 0.763958 0.566478 0.037 Uiso 1 1 calc R U . . .
C62 C 0.2227(7) 0.4093(6) 0.0536(4) 0.035(2) Uani 1 1 d . . . . .
H62 H 0.209909 0.347432 0.048675 0.042 Uiso 1 1 calc R U . . .
C48 C 0.7958(7) 1.0633(5) 0.1725(4) 0.0321(18) Uani 1 1 d . . . . .
H48 H 0.789648 1.110497 0.144946 0.038 Uiso 1 1 calc R U . . .
C14 C 0.2375(8) 0.4699(5) 0.2550(4) 0.0252(19) Uani 1 1 d . . . . .
C12 C 0.3034(8) 0.3367(5) 0.2823(3) 0.034(2) Uani 1 1 d . . . . .
H12 H 0.305529 0.277639 0.294775 0.041 Uiso 1 1 calc R U . . .
C73 C 0.4686(6) 0.9752(5) 0.2031(3) 0.0204(17) Uani 1 1 d . . . . .
H73 H 0.512578 1.016438 0.233572 0.025 Uiso 1 1 calc R U . . .
C72 C 0.4017(6) 1.0052(5) 0.1466(3) 0.0235(17) Uani 1 1 d . . . . .
H72 H 0.400333 1.066124 0.139364 0.028 Uiso 1 1 calc R U . . .
C19 C -0.0151(7) 0.8152(5) 0.1308(4) 0.030(2) Uani 1 1 d . . . . .
H19 H -0.063364 0.858257 0.108621 0.036 Uiso 1 1 calc R U . . .
C59 C 0.2626(7) 0.5888(5) 0.0719(4) 0.025(2) Uani 1 1 d . . . . .
H59 H 0.274909 0.650577 0.077795 0.030 Uiso 1 1 calc R U . . .
C52 C 0.5743(7) 0.8532(6) 0.0020(4) 0.040(2) Uani 1 1 d . . . . .
H52 H 0.566787 0.899511 -0.026301 0.048 Uiso 1 1 calc R U . . .
C54 C 0.5325(7) 0.6991(6) 0.0236(4) 0.0344(19) Uani 1 1 d . . . . .
H54 H 0.498201 0.642111 0.009070 0.041 Uiso 1 1 calc R U . . .
C65 C 0.7358(8) 1.0893(5) 0.4102(4) 0.039(2) Uani 1 1 d . . . . .
H65 H 0.715945 1.141969 0.389346 0.046 Uiso 1 1 calc R U . . .
C4 C 0.6664(8) 0.3527(5) 0.1828(4) 0.040(2) Uani 1 1 d . . . . .
H4 H 0.688861 0.294106 0.188226 0.048 Uiso 1 1 calc R U . . .
C63 C 0.3063(7) 0.4485(6) 0.1059(4) 0.036(2) Uani 1 1 d . . . . .
H63 H 0.351261 0.411560 0.135358 0.044 Uiso 1 1 calc R U . . .
C53 C 0.5246(8) 0.7692(6) -0.0179(4) 0.040(2) Uani 1 1 d . . . . .
H53 H 0.484942 0.758590 -0.059771 0.048 Uiso 1 1 calc R U . . .
C60 C 0.1802(7) 0.5543(6) 0.0178(4) 0.033(2) Uani 1 1 d . . . . .
H60 H 0.139369 0.591952 -0.012409 0.039 Uiso 1 1 calc R U . . .
C17 C 0.0410(6) 0.6643(5) 0.1423(4) 0.027(2) Uani 1 1 d . . . . .
H17 H 0.026293 0.605433 0.127193 0.032 Uiso 1 1 calc R U . . .
C18 C -0.0348(7) 0.7302(6) 0.1107(4) 0.030(2) Uani 1 1 d . . . . .
H18 H -0.099126 0.714137 0.075649 0.036 Uiso 1 1 calc R U . . .
C47 C 0.8516(7) 1.0786(5) 0.2328(4) 0.0305(18) Uani 1 1 d . . . . .
H47 H 0.884295 1.136102 0.246664 0.037 Uiso 1 1 calc R U . . .
C10 C 0.4765(10) 0.2076(5) 0.2287(4) 0.069(3) Uani 1 1 d . . . . .
H10A H 0.418057 0.243252 0.201591 0.103 Uiso 1 1 calc R U . . .
H10B H 0.428439 0.159678 0.244413 0.103 Uiso 1 1 calc R U . . .
H10C H 0.534195 0.183274 0.205678 0.103 Uiso 1 1 calc R U . . .
C202 C 1.1192(13) 1.1508(10) 0.1199(9) 0.047(3) Uani 0.58(3) 1 d G U P B 1
H202 H 1.192785 1.128051 0.143401 0.057 Uiso 0.58(3) 1 calc R U P B 1
C201 C 1.0597(12) 1.1111(11) 0.0623(9) 0.051(3) Uani 0.58(3) 1 d G U P B 1
H201 H 1.093454 1.061904 0.047299 0.061 Uiso 0.58(3) 1 calc R U P B 1
C200 C 0.9496(15) 1.1451(12) 0.0271(5) 0.049(3) Uani 0.58(3) 1 d G U P B 1
H200 H 0.909803 1.118540 -0.011394 0.058 Uiso 0.58(3) 1 calc R U P B 1
C205 C 0.8991(13) 1.2186(11) 0.0495(8) 0.043(3) Uani 0.58(3) 1 d G U P B 1
H205 H 0.825481 1.241324 0.026016 0.052 Uiso 0.58(3) 1 calc R U P B 1
C204 C 0.9586(14) 1.2583(9) 0.1071(8) 0.043(3) Uani 0.58(3) 1 d G U P B 1
H204 H 0.924810 1.307471 0.122119 0.052 Uiso 0.58(3) 1 calc R U P B 1
C203 C 1.0686(16) 1.2243(10) 0.1423(5) 0.048(3) Uani 0.58(3) 1 d G U P B 1
H203 H 1.108461 1.250836 0.180812 0.058 Uiso 0.58(3) 1 calc R U P B 1
C37 C 0.6933(8) 0.4925(5) 0.5101(4) 0.044(2) Uani 1 1 d . . . . .
H37A H 0.749699 0.477565 0.548435 0.066 Uiso 1 1 calc R U . . .
H37B H 0.660262 0.438807 0.486070 0.066 Uiso 1 1 calc R U . . .
H37C H 0.622981 0.522873 0.519509 0.066 Uiso 1 1 calc R U . . .
C66 C 0.8121(8) 1.0929(6) 0.4689(5) 0.042(3) Uani 1 1 d . . . . .
H66 H 0.847302 1.147303 0.488138 0.050 Uiso 1 1 calc R U . . .
C9 C 0.5540(10) 0.2656(5) 0.2834(4) 0.059(3) Uani 1 1 d . . . . .
H9A H 0.643795 0.252606 0.289718 0.071 Uiso 1 1 calc R U . . .
H9B H 0.524068 0.249108 0.320968 0.071 Uiso 1 1 calc R U . . .
C8 C 0.7655(14) 0.386(2) 0.3535(12) 0.059(4) Uani 0.58(4) 1 d D U P C 2
H8A H 0.762106 0.324099 0.364467 0.088 Uiso 0.58(4) 1 calc R U P C 2
H8B H 0.812044 0.421538 0.388920 0.088 Uiso 0.58(4) 1 calc R U P C 2
H8C H 0.808409 0.393568 0.319216 0.088 Uiso 0.58(4) 1 calc R U P C 2
C76 C 0.7928(10) 0.6336(7) 0.2727(5) 0.036(4) Uani 0.687(15) 1 d . . P . .
H76A H 0.777557 0.580918 0.246106 0.055 Uiso 0.687(15) 1 calc R U P . .
H76B H 0.839016 0.619242 0.313642 0.055 Uiso 0.687(15) 1 calc R U P . .
H76C H 0.842883 0.678560 0.255286 0.055 Uiso 0.687(15) 1 calc R U P . .
C8A C 0.7740(10) 0.422(3) 0.3376(16) 0.059(4) Uani 0.42(4) 1 d D U P C 3
H8AA H 0.802172 0.363570 0.334099 0.088 Uiso 0.42(4) 1 calc R U P C 3
H8AB H 0.817814 0.449819 0.376934 0.088 Uiso 0.42(4) 1 calc R U P C 3
H8AC H 0.793275 0.457956 0.303962 0.088 Uiso 0.42(4) 1 calc R U P C 3
C102 C 1.1371(14) 1.1667(15) 0.0973(13) 0.051(3) Uani 0.42(3) 1 d G U P B 2
H102 H 1.218803 1.145426 0.107308 0.061 Uiso 0.42(3) 1 calc R U P B 2
C101 C 1.0525(18) 1.1387(17) 0.0418(11) 0.050(3) Uani 0.42(3) 1 d G U P B 2
H101 H 1.077655 1.098788 0.014620 0.060 Uiso 0.42(3) 1 calc R U P B 2
C100 C 0.9305(18) 1.1704(17) 0.0268(7) 0.049(3) Uani 0.42(3) 1 d G U P B 2
H100 H 0.873873 1.151748 -0.010345 0.059 Uiso 0.42(3) 1 calc R U P B 2
C105 C 0.8929(15) 1.2301(15) 0.0674(12) 0.044(3) Uani 0.42(3) 1 d G U P B 2
H105 H 0.811236 1.251347 0.057378 0.052 Uiso 0.42(3) 1 calc R U P B 2
C104 C 0.977(2) 1.2581(15) 0.1229(10) 0.045(3) Uani 0.42(3) 1 d G U P B 2
H104 H 0.952381 1.297987 0.150066 0.054 Uiso 0.42(3) 1 calc R U P B 2
C103 C 1.100(2) 1.2263(14) 0.1379(7) 0.047(3) Uani 0.42(3) 1 d G U P B 2
H103 H 1.156165 1.245028 0.175031 0.057 Uiso 0.42(3) 1 calc R U P B 2

loop_
_atom_site_aniso_label
_atom_site_aniso_U_11
_atom_site_aniso_U_22
_atom_site_aniso_U_33
_atom_site_aniso_U_23
_atom_site_aniso_U_13
_atom_site_aniso_U_12
U1 0.01869(17) 0.01249(17) 0.01530(19) -0.00052(14) 0.00237(14) 0.00192(13)
U2 0.01392(15) 0.01484(17) 0.01117(18) 0.00109(13) 0.00171(13) 0.00112(13)
O1 0.020(3) 0.011(3) 0.022(3) 0.002(2) 0.004(2) 0.001(2)
O4 0.020(3) 0.017(3) 0.011(3) -0.002(2) 0.002(2) 0.008(2)
O2 0.019(3) 0.022(3) 0.018(3) 0.009(2) 0.006(2) 0.009(2)
O3 0.019(3) 0.017(3) 0.021(3) -0.001(2) 0.010(2) -0.013(2)
C28 0.006(4) 0.024(4) 0.022(5) 0.008(4) 0.008(3) 0.003(3)
N10 0.022(4) 0.022(4) 0.020(4) -0.001(3) 0.002(3) 0.000(3)
N7 0.014(3) 0.019(3) 0.015(4) 0.000(3) 0.005(3) 0.000(3)
N6 0.019(3) 0.018(3) 0.009(3) 0.000(3) 0.001(3) 0.000(3)
C45 0.017(4) 0.019(3) 0.022(3) 0.002(3) 0.011(3) 0.003(3)
C43 0.020(4) 0.018(4) 0.016(5) -0.002(4) 0.004(4) -0.004(3)
N8 0.014(3) 0.022(4) 0.015(4) -0.003(3) 0.000(3) -0.001(3)
N2 0.025(4) 0.021(4) 0.029(4) -0.006(3) 0.005(3) 0.005(3)
C64 0.024(4) 0.028(5) 0.028(5) -0.001(4) 0.008(4) -0.003(4)
C34 0.022(4) 0.022(4) 0.009(4) 0.002(3) 0.001(3) -0.004(3)
C27 0.007(4) 0.021(4) 0.020(5) 0.004(4) 0.005(3) 0.002(3)
C26 0.011(4) 0.014(4) 0.019(5) 0.002(3) 0.009(3) 0.005(3)
N3 0.030(4) 0.017(3) 0.013(4) -0.001(3) 0.001(3) 0.003(3)
N9 0.027(4) 0.026(4) 0.018(4) 0.000(3) 0.008(3) 0.003(3)
C31 0.015(4) 0.025(4) 0.018(5) 0.001(4) 0.008(4) -0.005(3)
N1 0.023(3) 0.027(4) 0.020(4) -0.007(3) 0.003(3) 0.004(3)
N5 0.022(3) 0.012(3) 0.014(4) 0.001(3) 0.004(3) -0.004(3)
C30 0.015(4) 0.028(5) 0.025(5) -0.007(4) 0.006(4) -0.001(4)
C42 0.010(4) 0.042(5) 0.025(5) 0.002(4) 0.002(4) 0.007(4)
N4 0.021(3) 0.016(3) 0.017(4) -0.006(3) 0.007(3) -0.006(3)
C74 0.013(4) 0.023(3) 0.012(4) 0.004(3) 0.004(3) 0.003(3)
C68 0.037(5) 0.026(5) 0.047(7) -0.001(5) 0.007(5) 0.003(4)
C58 0.014(4) 0.023(3) 0.021(3) 0.008(2) 0.013(3) 0.003(3)
C1 0.024(5) 0.049(6) 0.021(5) -0.006(4) 0.012(4) 0.001(4)
C49 0.018(4) 0.029(3) 0.030(3) 0.015(2) 0.012(3) 0.004(3)
C40 0.017(4) 0.021(4) 0.015(4) -0.003(4) 0.003(3) 0.002(3)
C20 0.008(4) 0.028(5) 0.023(5) 0.000(4) 0.008(3) -0.001(3)
C21 0.018(4) 0.032(5) 0.025(5) 0.010(4) 0.011(4) 0.012(4)
C11 0.047(5) 0.017(4) 0.006(4) -0.002(3) 0.001(4) -0.006(4)
C15 0.014(4) 0.044(6) 0.014(5) -0.008(4) 0.005(4) -0.013(4)
C41 0.027(5) 0.034(5) 0.014(5) 0.007(4) 0.003(4) 0.013(4)
C75 0.046(6) 0.030(5) 0.055(7) -0.015(5) 0.008(5) -0.006(5)
C57 0.018(4) 0.024(3) 0.021(3) 0.008(3) 0.006(3) 0.004(3)
C36 0.024(4) 0.022(5) 0.019(5) 0.002(4) -0.004(4) -0.002(4)
C55 0.015(4) 0.033(3) 0.021(3) 0.004(3) 0.013(3) 0.001(3)
C5 0.043(5) 0.015(4) 0.031(6) -0.014(4) -0.006(4) 0.010(4)
C39 0.037(5) 0.057(6) 0.020(5) 0.003(5) -0.002(4) 0.004(5)
C3 0.052(6) 0.041(6) 0.060(7) -0.013(5) 0.025(6) 0.024(5)
C13 0.053(6) 0.036(5) 0.021(5) -0.004(4) -0.001(5) -0.017(5)
C29 0.012(4) 0.024(4) 0.021(5) -0.004(4) 0.009(4) 0.007(3)
C46 0.023(4) 0.021(3) 0.032(4) 0.002(3) 0.014(3) -0.001(3)
C71 0.030(4) 0.027(3) 0.021(4) 0.007(3) -0.004(3) 0.001(3)
C61 0.022(4) 0.054(6) 0.013(5) -0.013(4) -0.007(4) -0.002(4)
C56 0.012(4) 0.031(3) 0.018(3) 0.008(2) 0.011(3) 0.004(3)
C70 0.025(4) 0.025(3) 0.016(4) -0.001(3) -0.010(3) -0.009(3)
C69 0.015(4) 0.020(3) 0.014(3) 0.004(3) 0.007(3) 0.001(3)
C16 0.011(4) 0.033(5) 0.026(5) -0.001(4) 0.007(4) 0.002(4)
C2 0.028(5) 0.036(5) 0.031(6) -0.004(4) 0.005(4) 0.016(4)
C51 0.024(4) 0.041(3) 0.022(3) 0.016(2) 0.007(3) -0.001(3)
C24 0.022(4) 0.019(5) 0.034(6) -0.004(4) 0.006(4) 0.003(4)
C38 0.021(4) 0.028(5) 0.022(5) 0.003(4) -0.007(4) -0.001(4)
C33 0.031(5) 0.046(6) 0.020(5) 0.015(4) 0.010(4) 0.009(4)
C6 0.069(6) 0.022(5) 0.016(5) 0.001(4) -0.005(5) 0.019(5)
C35 0.022(4) 0.026(5) 0.015(5) 0.000(4) -0.003(4) 0.004(4)
C50 0.034(4) 0.035(3) 0.027(3) 0.021(3) 0.011(3) 0.005(3)
C44 0.019(4) 0.023(5) 0.020(5) -0.004(4) 0.009(4) -0.006(4)
C23 0.022(4) 0.020(5) 0.040(6) 0.009(4) 0.013(4) 0.003(4)
C25 0.014(4) 0.029(5) 0.026(5) -0.005(4) 0.002(4) 0.004(4)
C67 0.025(5) 0.048(6) 0.038(6) -0.030(5) -0.002(4) -0.004(5)
C7 0.072(6) 0.048(6) 0.036(6) -0.007(5) -0.008(5) 0.037(5)
C22 0.015(4) 0.020(4) 0.026(5) 0.004(4) 0.008(4) 0.002(3)
C32 0.032(5) 0.050(6) 0.017(5) 0.002(4) 0.019(4) 0.007(4)
C62 0.036(5) 0.036(5) 0.028(6) -0.014(4) -0.003(4) -0.007(4)
C48 0.038(5) 0.024(3) 0.040(4) 0.017(3) 0.017(4) 0.006(3)
C14 0.040(5) 0.014(4) 0.022(5) -0.003(4) 0.013(4) -0.011(4)
C12 0.065(6) 0.016(4) 0.016(5) 0.010(4) 0.000(5) -0.009(5)
C73 0.018(4) 0.021(3) 0.022(4) 0.000(3) 0.002(3) 0.000(3)
C72 0.031(4) 0.018(3) 0.022(4) 0.005(3) 0.004(3) 0.007(3)
C19 0.028(5) 0.045(6) 0.019(5) 0.000(4) 0.004(4) 0.017(4)
C59 0.026(4) 0.022(5) 0.029(5) -0.007(4) 0.009(4) 0.001(4)
C52 0.036(5) 0.059(4) 0.024(4) 0.016(3) 0.004(3) -0.002(4)
C54 0.032(5) 0.053(5) 0.020(4) 0.003(3) 0.011(3) -0.003(4)
C65 0.039(5) 0.024(5) 0.055(7) -0.006(5) 0.017(5) -0.005(4)
C4 0.052(6) 0.019(5) 0.043(6) -0.009(4) -0.006(5) 0.020(5)
C63 0.036(5) 0.034(6) 0.036(6) -0.003(5) -0.003(5) 0.009(4)
C53 0.040(5) 0.064(5) 0.015(4) 0.009(3) 0.008(4) -0.003(4)
C60 0.027(5) 0.048(6) 0.023(5) -0.005(5) 0.005(4) -0.005(4)
C17 0.014(4) 0.034(5) 0.029(5) -0.019(4) -0.002(4) 0.000(4)
C18 0.019(4) 0.051(6) 0.018(5) -0.013(4) -0.001(4) 0.011(4)
C47 0.033(5) 0.021(4) 0.043(4) 0.008(3) 0.019(3) 0.000(3)
C10 0.140(10) 0.021(5) 0.050(7) -0.004(5) 0.027(7) 0.015(6)
C202 0.043(5) 0.062(6) 0.037(6) 0.004(5) 0.004(5) 0.017(5)
C201 0.052(5) 0.057(6) 0.041(6) 0.001(5) -0.002(5) 0.021(5)
C200 0.048(5) 0.054(6) 0.040(5) 0.003(5) -0.003(5) 0.013(5)
C205 0.044(5) 0.049(6) 0.034(6) 0.006(5) -0.002(5) 0.014(5)
C204 0.044(5) 0.048(5) 0.035(6) 0.002(5) -0.002(5) 0.012(5)
C203 0.044(6) 0.059(5) 0.038(5) -0.002(5) -0.001(5) 0.006(5)
C37 0.051(6) 0.031(5) 0.049(7) 0.001(5) 0.013(5) -0.012(4)
C66 0.030(5) 0.029(6) 0.070(8) -0.027(5) 0.023(5) -0.010(4)
C9 0.112(9) 0.031(6) 0.033(6) 0.006(5) 0.006(6) 0.026(6)
C8 0.080(7) 0.047(8) 0.041(8) -0.005(7) -0.019(6) 0.045(6)
C76 0.051(9) 0.022(7) 0.027(8) -0.011(6) -0.009(7) -0.011(6)
C8A 0.078(7) 0.050(8) 0.041(8) -0.005(7) -0.019(7) 0.051(7)
C102 0.047(5) 0.062(6) 0.041(6) 0.001(5) -0.002(5) 0.019(5)
C101 0.052(5) 0.056(6) 0.038(6) 0.002(5) -0.004(5) 0.021(5)
C100 0.051(5) 0.053(6) 0.040(6) 0.006(5) -0.006(5) 0.015(5)
C105 0.043(5) 0.051(6) 0.034(6) 0.008(5) -0.001(5) 0.013(5)
C104 0.044(5) 0.050(5) 0.036(6) 0.003(5) -0.003(5) 0.010(5)
C103 0.042(6) 0.059(6) 0.037(6) -0.002(5) -0.001(5) 0.012(5)

loop_
_atom_type_symbol
_atom_type_description
_atom_type_scat_dispersion_real
_atom_type_scat_dispersion_imag
_atom_type_scat_source
C C 0.0033 0.0016 'International Tables Vol C Tables 4.2.6.8 and 6.1.1.4'
H H 0.0000 0.0000 'International Tables Vol C Tables 4.2.6.8 and 6.1.1.4'
N N 0.0061 0.0033 'International Tables Vol C Tables 4.2.6.8 and 6.1.1.4'
O O 0.0106 0.0060 'International Tables Vol C Tables 4.2.6.8 and 6.1.1.4'
U U -9.6767 9.6646 'International Tables Vol C Tables 4.2.6.8 and 6.1.1.4'

loop_
_geom_angle_atom_site_label_1
_geom_angle_atom_site_label_2
_geom_angle_atom_site_label_3
_geom_angle
_geom_angle_site_symmetry_1
_geom_angle_site_symmetry_3
_geom_angle_publ_flag
O1 U1 O4 96.40(16) . . ?
O1 U1 O3 95.55(16) . . ?
O4 U1 O3 64.11(15) . . ?
O1 U1 N3 140.23(17) . . ?
O4 U1 N3 117.45(17) . . ?
O3 U1 N3 82.42(17) . . ?
O1 U1 N2 138.8(2) . . ?
O4 U1 N2 83.65(17) . . ?
O3 U1 N2 120.45(18) . . ?
N3 U1 N2 69.6(2) . . ?
O1 U1 N9 85.89(18) . . ?
O4 U1 N9 148.91(16) . . ?
O3 U1 N9 146.74(16) . . ?
N3 U1 N9 75.75(19) . . ?
N2 U1 N9 74.79(18) . . ?
O1 U1 N4 74.42(17) . . ?
O4 U1 N4 139.40(15) . . ?
O3 U1 N4 77.30(16) . . ?
N3 U1 N4 66.36(18) . . ?
N2 U1 N4 129.23(18) . . ?
N9 U1 N4 71.10(17) . . ?
O1 U1 N1 73.22(17) . . ?
O4 U1 N1 78.92(16) . . ?
O3 U1 N1 140.09(16) . . ?
N3 U1 N1 130.53(18) . . ?
N2 U1 N1 66.36(19) . . ?
N9 U1 N1 72.06(18) . . ?
N4 U1 N1 131.95(17) . . ?
O1 U1 U2 77.74(12) . . ?
O4 U1 U2 37.24(10) . . ?
O3 U1 U2 36.53(11) . . ?
N3 U1 U2 116.48(13) . . ?
N2 U1 U2 118.83(13) . . ?
N9 U1 U2 163.58(13) . . ?
N4 U1 U2 102.80(12) . . ?
N1 U1 U2 103.88(12) . . ?
O2 U2 O3 92.64(17) . . ?
O2 U2 O4 90.85(16) . . ?
O3 U2 O4 63.75(15) . . ?
O2 U2 N6 143.39(18) . . ?
O3 U2 N6 115.92(17) . . ?
O4 U2 N6 82.77(16) . . ?
O2 U2 N7 142.51(16) . . ?
O3 U2 N7 83.10(17) . . ?
O4 U2 N7 119.46(16) . . ?
N6 U2 N7 67.69(18) . . ?
O2 U2 N5 76.21(17) . . ?
O3 U2 N5 139.03(16) . . ?
O4 U2 N5 76.94(16) . . ?
N6 U2 N5 67.23(18) . . ?
N7 U2 N5 128.84(17) . . ?
O2 U2 N8 74.97(17) . . ?
O3 U2 N8 79.83(16) . . ?
O4 U2 N8 140.35(16) . . ?
N6 U2 N8 129.76(18) . . ?
N7 U2 N8 67.60(17) . . ?
N5 U2 N8 131.99(17) . . ?
O2 U2 N10 89.76(18) . . ?
O3 U2 N10 148.32(16) . . ?
O4 U2 N10 147.84(16) . . ?
N6 U2 N10 77.77(17) . . ?
N7 U2 N10 76.04(18) . . ?
N5 U2 N10 72.01(17) . . ?
N8 U2 N10 70.32(17) . . ?
O2 U2 U1 72.90(13) . . ?
O3 U2 U1 36.72(11) . . ?
O4 U2 U1 36.61(10) . . ?
N6 U2 U1 116.35(12) . . ?
N7 U2 U1 117.71(12) . . ?
N5 U2 U1 103.16(12) . . ?
N8 U2 U1 103.95(12) . . ?
N10 U2 U1 162.66(13) . . ?
C69 O1 U1 162.4(4) . . ?
C76 O4 U1 125.6(5) . . ?
C76 O4 U2 128.2(5) . . ?
U1 O4 U2 106.15(16) . . ?
C74 O2 U2 168.6(4) . . ?
C75 O3 U2 126.7(4) . . ?
C75 O3 U1 126.5(4) . . ?
U2 O3 U1 106.76(18) . . ?
C27 C28 C29 122.6(6) . . ?
C68 N10 C64 117.4(7) . . ?
C68 N10 U2 122.8(5) . . ?
C64 N10 U2 119.6(5) . . ?
C34 N7 C31 105.9(6) . . ?
C34 N7 U2 138.9(4) . . ?
C31 N7 U2 115.3(4) . . ?
C40 N6 C43 105.8(5) . . ?
C40 N6 U2 137.7(5) . . ?
C43 N6 U2 115.2(4) . . ?
C46 C45 N5 121.0(7) . . ?
C46 C45 C58 119.5(7) . . ?
N5 C45 C58 119.5(6) . . ?
N6 C43 C42 110.1(6) . . ?
N6 C43 C44 120.1(6) . . ?
C42 C43 C44 129.7(7) . . ?
C30 N8 C26 117.8(6) . . ?
C30 N8 U2 113.0(4) . . ?
C26 N8 U2 127.9(4) . . ?
C5 N2 C2 106.2(6) . . ?
C5 N2 U1 135.8(5) . . ?
C2 N2 U1 117.7(5) . . ?
N10 C64 C65 122.9(8) . . ?
N7 C34 C33 111.1(6) . . ?
N7 C34 C35 124.4(6) . . ?
C33 C34 C35 124.5(6) . . ?
C28 C27 C26 122.5(6) . . ?
C28 C27 C22 119.5(6) . . ?
C26 C27 C22 118.0(6) . . ?
C25 C26 N8 120.4(6) . . ?
C25 C26 C27 120.5(6) . . ?
N8 C26 C27 119.0(6) . . ?
C11 N3 C14 106.1(6) . . ?
C11 N3 U1 136.3(5) . . ?
C14 N3 U1 117.4(4) . . ?
C59 N9 C63 117.3(7) . . ?
C59 N9 U1 119.1(5) . . ?
C63 N9 U1 123.5(5) . . ?
C32 C31 N7 109.5(6) . . ?
C32 C31 C30 129.5(7) . . ?
N7 C31 C30 121.0(7) . . ?
C1 N1 C55 116.1(6) . . ?
C1 N1 U1 112.3(5) . . ?
C55 N1 U1 129.6(4) . . ?
C44 N5 C45 117.4(6) . . ?
C44 N5 U2 113.8(5) . . ?
C45 N5 U2 128.1(4) . . ?
N8 C30 C31 123.0(7) . . ?
C41 C42 C43 106.5(7) . . ?
C15 N4 C16 117.3(6) . . ?
C15 N4 U1 113.7(4) . . ?
C16 N4 U1 126.8(4) . . ?
O2 C74 C73 122.0(6) . . ?
O2 C74 C69 119.4(6) . . ?
C73 C74 C69 118.6(7) . . ?
N10 C68 C67 122.8(8) . . ?
C57 C58 C49 119.0(7) . . ?
C57 C58 C45 122.3(7) . . ?
C49 C58 C45 118.6(7) . . ?
N1 C1 C2 122.9(7) . . ?
C50 C49 C48 123.0(7) . . ?
C50 C49 C58 118.1(7) . . ?
C48 C49 C58 118.8(7) . . ?
N6 C40 C41 109.8(6) . . ?
N6 C40 C35 124.4(6) . . ?
C41 C40 C35 125.8(6) . . ?
C21 C20 C29 118.8(7) . . ?
C21 C20 C19 122.3(7) . . ?
C29 C20 C19 118.8(7) . . ?
C22 C21 C20 123.2(7) . . ?
N3 C11 C12 109.1(7) . . ?
N3 C11 C6 122.0(7) . . ?
C12 C11 C6 129.0(7) . . ?
N4 C15 C14 121.8(7) . . ?
C42 C41 C40 107.7(6) . . ?
C58 C57 C56 122.4(7) . . ?
C37 C36 C35 116.8(6) . . ?
C54 C55 C56 119.5(7) . . ?
C54 C55 N1 120.7(7) . . ?
C56 C55 N1 119.8(7) . . ?
N2 C5 C4 108.7(8) . . ?
N2 C5 C6 122.6(7) . . ?
C4 C5 C6 128.6(7) . . ?
C2 C3 C4 105.1(8) . . ?
C12 C13 C14 106.2(8) . . ?
C28 C29 C20 118.3(6) . . ?
C28 C29 C16 123.1(6) . . ?
C20 C29 C16 118.6(7) . . ?
C45 C46 C47 121.2(8) . . ?
C70 C71 C72 119.9(7) . . ?
C62 C61 C60 120.2(7) . . ?
C57 C56 C51 118.0(7) . . ?
C57 C56 C55 122.3(7) . . ?
C51 C56 C55 119.7(7) . . ?
C71 C70 C69 120.9(7) . . ?
O1 C69 C70 121.5(6) . . ?
O1 C69 C74 118.4(6) . . ?
C70 C69 C74 120.0(7) . . ?
C17 C16 C29 119.7(7) . . ?
C17 C16 N4 120.8(7) . . ?
C29 C16 N4 119.5(6) . . ?
N2 C2 C3 111.7(8) . . ?
N2 C2 C1 120.2(7) . . ?
C3 C2 C1 128.1(8) . . ?
C50 C51 C56 119.9(7) . . ?
C50 C51 C52 121.7(8) . . ?
C56 C51 C52 118.3(8) . . ?
C23 C24 C25 120.4(7) . . ?
C39 C38 C35 115.0(6) . . ?
C34 C33 C32 107.1(7) . . ?
C5 C6 C11 111.7(6) . . ?
C5 C6 C7 108.5(8) . . ?
C11 C6 C7 106.6(6) . . ?
C5 C6 C9 112.0(7) . . ?
C11 C6 C9 109.4(8) . . ?
C7 C6 C9 108.4(7) . . ?
C34 C35 C38 109.8(6) . . ?
C34 C35 C40 113.8(6) . . ?
C38 C35 C40 109.5(6) . . ?
C34 C35 C36 108.6(6) . . ?
C38 C35 C36 109.0(6) . . ?
C40 C35 C36 106.1(6) . . ?
C49 C50 C51 122.5(7) . . ?
N5 C44 C43 122.3(7) . . ?
C24 C23 C22 121.4(7) . . ?
C26 C25 C24 120.7(7) . . ?
C66 C67 C68 118.7(8) . . ?
C6 C7 C8 114.0(9) . . ?
C6 C7 C8A 114.6(12) . . ?
C21 C22 C23 123.7(7) . . ?
C21 C22 C27 117.6(6) . . ?
C23 C22 C27 118.7(7) . . ?
C33 C32 C31 106.3(7) . . ?
C61 C62 C63 118.3(8) . . ?
C47 C48 C49 120.9(8) . . ?
C13 C14 N3 110.0(7) . . ?
C13 C14 C15 129.4(8) . . ?
N3 C14 C15 120.5(7) . . ?
C13 C12 C11 108.6(7) . . ?
C74 C73 C72 121.0(7) . . ?
C71 C72 C73 119.5(7) . . ?
C18 C19 C20 120.7(7) . . ?
N9 C59 C60 122.8(7) . . ?
C53 C52 C51 120.7(8) . . ?
C55 C54 C53 121.0(8) . . ?
C64 C65 C66 120.2(8) . . ?
C3 C4 C5 108.2(7) . . ?
N9 C63 C62 123.0(8) . . ?
C52 C53 C54 120.9(8) . . ?
C61 C60 C59 118.4(8) . . ?
C16 C17 C18 121.5(7) . . ?
C19 C18 C17 120.6(7) . . ?
C48 C47 C46 120.8(8) . . ?
C201 C202 C203 120.0 . . ?
C202 C201 C200 120.0 . . ?
C205 C200 C201 120.0 . . ?
C204 C205 C200 120.0 . . ?
C205 C204 C203 120.0 . . ?
C204 C203 C202 120.0 . . ?
C65 C66 C67 118.0(8) . . ?
C10 C9 C6 114.8(7) . . ?
C101 C102 C103 120.0 . . ?
C102 C101 C100 120.0 . . ?
C105 C100 C101 120.0 . . ?
C100 C105 C104 120.0 . . ?
C105 C104 C103 120.0 . . ?
C104 C103 C102 120.0 . . ?

loop_
_geom_bond_atom_site_label_1
_geom_bond_atom_site_label_2
_geom_bond_distance
_geom_bond_site_symmetry_2
_geom_bond_publ_flag
U1 O1 2.112(4) . ?
U1 O4 2.345(4) . ?
U1 O3 2.358(5) . ?
U1 N3 2.466(6) . ?
U1 N2 2.480(5) . ?
U1 N9 2.633(6) . ?
U1 N4 2.646(5) . ?
U1 N1 2.656(6) . ?
U1 U2 3.7763(5) . ?
U2 O2 2.113(4) . ?
U2 O3 2.347(4) . ?
U2 O4 2.379(4) . ?
U2 N6 2.476(5) . ?
U2 N7 2.478(6) . ?
U2 N5 2.589(6) . ?
U2 N8 2.614(5) . ?
U2 N10 2.630(6) . ?
O1 C69 1.362(7) . ?
O4 C76 1.472(11) . ?
O2 C74 1.368(7) . ?
O3 C75 1.429(9) . ?
C28 C27 1.377(9) . ?
C28 C29 1.400(9) . ?
N10 C68 1.324(9) . ?
N10 C64 1.334(9) . ?
N7 C34 1.344(8) . ?
N7 C31 1.396(8) . ?
N6 C40 1.357(8) . ?
N6 C43 1.393(8) . ?
C45 C46 1.357(9) . ?
C45 N5 1.428(8) . ?
C45 C58 1.438(9) . ?
C43 C42 1.395(9) . ?
C43 C44 1.400(9) . ?
N8 C30 1.299(8) . ?
N8 C26 1.423(8) . ?
N2 C5 1.363(9) . ?
N2 C2 1.374(9) . ?
C64 C65 1.360(10) . ?
C34 C33 1.381(9) . ?
C34 C35 1.529(9) . ?
C27 C26 1.438(9) . ?
C27 C22 1.439(9) . ?
C26 C25 1.358(9) . ?
N3 C11 1.371(8) . ?
N3 C14 1.389(9) . ?
N9 C59 1.335(8) . ?
N9 C63 1.341(9) . ?
C31 C32 1.390(10) . ?
C31 C30 1.405(9) . ?
N1 C1 1.314(8) . ?
N1 C55 1.437(9) . ?
N5 C44 1.305(8) . ?
C42 C41 1.369(10) . ?
N4 C15 1.298(8) . ?
N4 C16 1.434(8) . ?
C74 C73 1.381(9) . ?
C74 C69 1.388(9) . ?
C68 C67 1.394(10) . ?
C58 C57 1.397(9) . ?
C58 C49 1.437(9) . ?
C1 C2 1.409(10) . ?
C49 C50 1.392(10) . ?
C49 C48 1.419(10) . ?
C40 C41 1.410(9) . ?
C40 C35 1.532(10) . ?
C20 C21 1.395(9) . ?
C20 C29 1.423(9) . ?
C20 C19 1.435(9) . ?
C21 C22 1.387(9) . ?
C11 C12 1.388(10) . ?
C11 C6 1.518(10) . ?
C15 C14 1.409(9) . ?
C57 C56 1.410(9) . ?
C36 C37 1.518(10) . ?
C36 C35 1.560(9) . ?
C55 C54 1.375(10) . ?
C55 C56 1.427(10) . ?
C5 C4 1.412(10) . ?
C5 C6 1.498(11) . ?
C39 C38 1.528(9) . ?
C3 C2 1.384(9) . ?
C3 C4 1.388(11) . ?
C13 C12 1.375(10) . ?
C13 C14 1.388(10) . ?
C29 C16 1.428(9) . ?
C46 C47 1.422(10) . ?
C71 C70 1.367(9) . ?
C71 C72 1.374(9) . ?
C61 C62 1.355(10) . ?
C61 C60 1.367(10) . ?
C56 C51 1.413(10) . ?
C70 C69 1.375(9) . ?
C16 C17 1.357(9) . ?
C51 C50 1.396(10) . ?
C51 C52 1.427(10) . ?
C24 C23 1.345(9) . ?
C24 C25 1.427(9) . ?
C38 C35 1.531(9) . ?
C33 C32 1.388(9) . ?
C6 C7 1.537(10) . ?
C6 C9 1.544(10) . ?
C23 C22 1.425(9) . ?
C67 C66 1.370(11) . ?
C7 C8 1.550(10) . ?
C7 C8A 1.550(10) . ?
C62 C63 1.387(10) . ?
C48 C47 1.337(10) . ?
C73 C72 1.384(9) . ?
C19 C18 1.331(10) . ?
C59 C60 1.385(9) . ?
C52 C53 1.361(11) . ?
C54 C53 1.392(10) . ?
C65 C66 1.365(11) . ?
C17 C18 1.412(9) . ?
C10 C9 1.525(11) . ?
C202 C201 1.3900 . ?
C202 C203 1.3900 . ?
C201 C200 1.3900 . ?
C200 C205 1.3900 . ?
C205 C204 1.3900 . ?
C204 C203 1.3900 . ?
C102 C101 1.3900 . ?
C102 C103 1.3900 . ?
C101 C100 1.3900 . ?
C100 C105 1.3900 . ?
C105 C104 1.3900 . ?
C104 C103 1.3900 . ?
